data_1572456
loop_
_publ_author_name
'Zueva, Anna Y.'
'Bilyachenko, Alexey N.'
'Khrustalev, Victor N.'
'Shul'pina, Lidia S.'
'Ikonnikov, Nikolay S.'
'Dorovatovskii, Pavel V.'
'Shubina, Elena S.'
'Ragimov, Karim'
'Lobanov, Nikolai N.'
'Sun, Di'

_publ_section_title
;
 Rational (supra)molecular design and catalytic activity of cage-like
 Cu<sub>4</sub>-based phenylsilsesquioxanes.
;
_journal_issue 39
_journal_name_full Nanoscale
_journal_page_first 18389
_journal_page_last 18398
_journal_paper_doi 10.1039/d4nr02173h
_journal_volume 16
_journal_year 2024
_chemical_formula_moiety 'C80 H84 Cu4 O28 Rb4 Si12'
_chemical_formula_sum 'C80 H84 Cu4 O28 Rb4 Si12'
_chemical_formula_weight 2426.64
_space_group_crystal_system monoclinic
_space_group_IT_number 15
_space_group_name_Hall '-C 2yc'
_space_group_name_H-M_alt 'C 1 2/c 1'
_atom_sites_solution_hydrogens mixed
_atom_sites_solution_primary difmap
_atom_sites_solution_secondary difmap
_audit_creation_method SHELXL-2013
_audit_update_record
;
2024-05-14 deposited with the CCDC.	2024-08-22 downloaded from the CCDC.
;
_cell_angle_alpha 90
_cell_angle_beta 135.1920(10)
_cell_angle_gamma 90
_cell_formula_units_Z 4
_cell_length_a 35.912(2)
_cell_length_b 14.9169(7)
_cell_length_c 25.5340(17)
_cell_measurement_reflns_used 6012
_cell_measurement_temperature 100(2)
_cell_measurement_theta_max 25.0
_cell_measurement_theta_min 3.0
_cell_volume 9639.7(10)
_computing_cell_refinement 'SAINT (Bruker, 2013)'
_computing_data_collection 'APEX3 (Bruker, 2018)'
_computing_data_reduction 'SAINT (Bruker, 2013)'
_computing_molecular_graphics 'SHELXTL (Sheldrick, 2015)'
_computing_publication_material 'SHELXTL (Sheldrick, 2015)'
_computing_structure_refinement 'SHELXL (Sheldrick, 2015)'
_computing_structure_solution 'SHELXT (Sheldrick, 2015)'
_diffrn_ambient_temperature 100(2)
_diffrn_measured_fraction_theta_full 0.992
_diffrn_measured_fraction_theta_max 0.970
_diffrn_measurement_device_type 'Bruker D8 QUEST PHOTON-III CCD'
_diffrn_measurement_method '\f and \w scans'
_diffrn_radiation_type MoK\a
_diffrn_radiation_wavelength 0.71073
_diffrn_reflns_av_R_equivalents 0.1122
_diffrn_reflns_av_unetI/netI 0.0956
_diffrn_reflns_Laue_measured_fraction_full 0.992
_diffrn_reflns_Laue_measured_fraction_max 0.970
_diffrn_reflns_limit_h_max 46
_diffrn_reflns_limit_h_min -46
_diffrn_reflns_limit_k_max 19
_diffrn_reflns_limit_k_min -19
_diffrn_reflns_limit_l_max 32
_diffrn_reflns_limit_l_min -32
_diffrn_reflns_number 57156
_diffrn_reflns_point_group_measured_fraction_full 0.992
_diffrn_reflns_point_group_measured_fraction_max 0.970
_diffrn_reflns_theta_full 25.242
_diffrn_reflns_theta_max 27.702
_diffrn_reflns_theta_min 2.731
_exptl_absorpt_coefficient_mu 3.101
_exptl_absorpt_correction_T_max 0.721
_exptl_absorpt_correction_T_min 0.613
_exptl_absorpt_correction_type multi-scan
_exptl_absorpt_process_details
; 
 SADABS 2016/2: Krause, L., Herbst-Irmer, R., Sheldrick G.M. & Stalke D., 
 J. Appl. Cryst. 48 (2015) 3-10. 
;
_exptl_crystal_colour blue
_exptl_crystal_density_diffrn 1.672
_exptl_crystal_description prism
_exptl_crystal_F_000 4880
_exptl_crystal_size_max 0.16
_exptl_crystal_size_mid 0.11
_exptl_crystal_size_min 0.10
_refine_diff_density_max 5.381
_refine_diff_density_min -4.146
_refine_diff_density_rms 0.208
_refine_ls_extinction_coef 0.00011(1)
_refine_ls_extinction_expression Fc^*^=kFc[1+0.001xFc^2^\l^3^/sin(2\q)]^-1/4^
_refine_ls_extinction_method SHELXL
_refine_ls_goodness_of_fit_ref 1.000
_refine_ls_hydrogen_treatment constr
_refine_ls_matrix_type full
_refine_ls_number_parameters 401
_refine_ls_number_reflns 10989
_refine_ls_number_restraints 12
_refine_ls_restrained_S_all 0.999
_refine_ls_R_factor_all 0.1749
_refine_ls_R_factor_gt 0.1100
_refine_ls_shift/su_max 0.001
_refine_ls_shift/su_mean 0.000
_refine_ls_structure_factor_coef Fsqd
_refine_ls_weighting_details 'w=1/[\s^2^(Fo^2^)+(0.01P)^2^+600P] where P=(Fo^2^+2Fc^2^)/3'
_refine_ls_weighting_scheme calc
_refine_ls_wR_factor_gt 0.2105
_refine_ls_wR_factor_ref 0.2458
_reflns_Friedel_coverage 0.000
_reflns_number_gt 6601
_reflns_number_total 10989
_reflns_threshold_expression 'I > 2\s(I)'
_cod_data_source_file d4nr02173h2.cif
_cod_data_source_block 13a
_cod_depositor_comments 'Adding full bibliography for 1572445--1572463.cif.'
_cod_original_sg_symbol_H-M 'C 2/c'
_cod_database_code 1572456
_shelx_space_group_comment
;
The symmetry employed for this shelxl refinement is uniquely defined
by the following loop, which should always be used as a source of
symmetry information in preference to the above space-group names.
They are only intended as comments.
;
_shelx_estimated_absorpt_t_min 0.637
_shelx_estimated_absorpt_t_max 0.747
_shelxl_version_number 2013-4

loop_
_space_group_symop_operation_xyz
'x, y, z'
'-x, y, -z+1/2'
'x+1/2, y+1/2, z'
'-x+1/2, y+1/2, -z+1/2'
'-x, -y, -z'
'x, -y, z-1/2'
'-x+1/2, -y+1/2, -z'
'x+1/2, -y+1/2, z-1/2'

loop_
_atom_site_label
_atom_site_type_symbol
_atom_site_fract_x
_atom_site_fract_y
_atom_site_fract_z
_atom_site_U_iso_or_equiv
_atom_site_adp_type
_atom_site_occupancy
_atom_site_site_symmetry_order
_atom_site_calc_flag
_atom_site_refinement_flags_posn
_atom_site_refinement_flags_adp
_atom_site_refinement_flags_occupancy
_atom_site_disorder_assembly
_atom_site_disorder_group
Rb1 Rb 0.54422(5) 0.40022(8) 0.59314(6) 0.0369(3) Uani 1 1 d . . . . .
Rb2 Rb 0.69829(6) 0.34308(12) 0.99213(8) 0.0620(5) Uani 1 1 d . . . . .
Cu1 Cu 0.51348(5) 0.47538(9) 0.70418(7) 0.0277(3) Uani 1 1 d . . . . .
Cu2 Cu 0.44141(6) 0.27086(9) 0.67791(8) 0.0323(3) Uani 1 1 d . . . . .
Si1 Si 0.39599(12) 0.5148(2) 0.62374(17) 0.0299(6) Uani 1 1 d . . . . .
Si2 Si 0.41188(12) 0.4786(2) 0.52747(17) 0.0309(7) Uani 1 1 d . . . . .
Si3 Si 0.41675(13) 0.2807(2) 0.52777(18) 0.0345(7) Uani 1 1 d . . . . .
Si4 Si 0.52214(14) 0.2298(2) 0.66713(19) 0.0348(7) Uani 1 1 d . . . . .
Si5 Si 0.63302(14) 0.2665(2) 0.79359(19) 0.0355(7) Uani 1 1 d . . . . .
Si6 Si 0.63739(12) 0.4645(2) 0.80267(18) 0.0323(7) Uani 1 1 d . . . . .
O1 O 0.3760(3) 0.4855(5) 0.5457(4) 0.0359(18) Uani 1 1 d . . . . .
O2 O 0.4006(3) 0.3812(5) 0.4901(4) 0.0364(18) Uani 1 1 d . . . . .
O3 O 0.4804(3) 0.2707(5) 0.5823(4) 0.0336(17) Uani 1 1 d . . . . .
O4 O 0.5799(3) 0.2593(5) 0.7040(4) 0.0363(18) Uani 1 1 d . . . . .
O5 O 0.6588(3) 0.3652(6) 0.8073(5) 0.0387(19) Uani 1 1 d . . . . .
O6 O 0.5774(3) 0.4799(5) 0.7286(4) 0.0307(16) Uani 1 1 d . . . . .
O7 O 0.4530(3) 0.4720(5) 0.6924(4) 0.0314(16) Uani 1 1 d . . . . .
O8 O 0.4720(3) 0.4956(5) 0.6011(4) 0.0309(17) Uani 1 1 d . . . . .
O9 O 0.4029(3) 0.2659(5) 0.5748(4) 0.0356(18) Uani 1 1 d . . . . .
O10 O 0.5108(3) 0.2725(5) 0.7133(4) 0.0361(18) Uani 1 1 d . . . . .
O11 O 0.6199(3) 0.2512(5) 0.8414(4) 0.0375(19) Uani 1 1 d . . . . .
O12 O 0.6463(3) 0.4743(6) 0.8761(4) 0.0350(18) Uani 1 1 d . . . . .
O13 O 0.5194(3) 0.5859(5) 0.5626(4) 0.043(2) Uani 1 1 d D . . . .
H13 H 0.4958 0.6006 0.5645 0.065 Uiso 1 1 d R U . B .
O14 O 0.7942(5) 0.3351(7) 1.0245(7) 0.042(3) Uani 0.75 1 d D . P A 1
H14A H 0.8213 0.3499 1.0727 0.063 Uiso 0.75 1 d R U P A 1
O14' O 0.7701(12) 0.363(2) 0.992(2) 0.042(3) Uani 0.25 1 d D . P A 2
H14B H 0.7553 0.3502 0.9461 0.063 Uiso 0.25 1 d R U P A 2
C1 C 0.3944(6) 0.6383(10) 0.6271(9) 0.0576(15) Uani 1 1 d . . . . .
C2 C 0.4316(6) 0.6858(9) 0.6943(9) 0.0576(15) Uani 1 1 d . . . . .
H2 H 0.4615 0.6555 0.7380 0.069 Uiso 1 1 calc R U . . .
C3 C 0.4248(6) 0.7775(10) 0.6972(9) 0.0576(15) Uani 1 1 d . . . . .
H3 H 0.4491 0.8089 0.7431 0.069 Uiso 1 1 calc R U . . .
C4 C 0.3829(6) 0.8216(10) 0.6331(9) 0.0576(15) Uani 1 1 d . . . . .
H4 H 0.3795 0.8843 0.6353 0.069 Uiso 1 1 calc R U . . .
C5 C 0.3450(6) 0.7779(10) 0.5649(9) 0.0576(15) Uani 1 1 d . . . . .
H5 H 0.3154 0.8086 0.5211 0.069 Uiso 1 1 calc R U . . .
C6 C 0.3531(6) 0.6855(10) 0.5648(9) 0.0576(15) Uani 1 1 d . . . . .
H6 H 0.3286 0.6542 0.5189 0.069 Uiso 1 1 calc R U . . .
C7 C 0.3874(5) 0.5689(9) 0.4579(7) 0.0441(12) Uani 1 1 d . . . . .
C8 C 0.4027(5) 0.6540(9) 0.4835(7) 0.0441(12) Uani 1 1 d . . . . .
H8 H 0.4255 0.6648 0.5352 0.053 Uiso 1 1 calc R U . . .
C9 C 0.3854(5) 0.7280(9) 0.4352(7) 0.0441(12) Uani 1 1 d . . . . .
H9 H 0.3973 0.7868 0.4553 0.053 Uiso 1 1 calc R U . . .
C10 C 0.3530(5) 0.7156(9) 0.3624(7) 0.0441(12) Uani 1 1 d . . . . .
H10 H 0.3415 0.7650 0.3303 0.053 Uiso 1 1 calc R U . . .
C11 C 0.3363(5) 0.6290(9) 0.3342(7) 0.0441(12) Uani 1 1 d . . . . .
H11 H 0.3133 0.6190 0.2824 0.053 Uiso 1 1 calc R U . . .
C12 C 0.3533(5) 0.5560(9) 0.3817(7) 0.0441(12) Uani 1 1 d . . . . .
H12 H 0.3414 0.4973 0.3617 0.053 Uiso 1 1 calc R U . . .
C13 C 0.3849(7) 0.1982(10) 0.4516(8) 0.0643(17) Uani 1 1 d . . . . .
C14 C 0.3486(7) 0.2185(11) 0.3768(8) 0.0643(17) Uani 1 1 d . . . . .
H14 H 0.3384 0.2792 0.3614 0.077 Uiso 1 1 calc R U . . .
C15 C 0.3264(7) 0.1514(10) 0.3226(8) 0.0643(17) Uani 1 1 d . . . . .
H15 H 0.3006 0.1675 0.2715 0.077 Uiso 1 1 calc R U . . .
C16 C 0.3410(7) 0.0652(10) 0.3418(8) 0.0643(17) Uani 1 1 d . . . . .
H16 H 0.3262 0.0199 0.3054 0.077 Uiso 1 1 calc R U . . .
C17 C 0.3770(7) 0.0456(11) 0.4141(8) 0.0643(17) Uani 1 1 d . . . . .
H17 H 0.3890 -0.0145 0.4292 0.077 Uiso 1 1 calc R U . . .
C18 C 0.3975(7) 0.1095(10) 0.4677(8) 0.0643(17) Uani 1 1 d . . . . .
H18 H 0.4215 0.0910 0.5182 0.077 Uiso 1 1 calc R U . . .
C19 C 0.5163(7) 0.1063(10) 0.6603(10) 0.0662(18) Uani 1 1 d . . . . .
C20 C 0.4868(7) 0.0581(10) 0.6670(10) 0.0662(18) Uani 1 1 d . . . . .
H20 H 0.4723 0.0885 0.6821 0.079 Uiso 1 1 calc R U . . .
C21 C 0.4777(7) -0.0338(10) 0.6523(9) 0.0662(18) Uani 1 1 d . . . . .
H21 H 0.4576 -0.0655 0.6575 0.079 Uiso 1 1 calc R U . . .
C22 C 0.4978(7) -0.0769(10) 0.6308(9) 0.0662(18) Uani 1 1 d . . . . .
H22 H 0.4903 -0.1388 0.6187 0.079 Uiso 1 1 calc R U . . .
C23 C 0.5291(7) -0.0341(10) 0.6255(9) 0.0662(18) Uani 1 1 d . . . . .
H23 H 0.5445 -0.0668 0.6129 0.079 Uiso 1 1 calc R U . . .
C24 C 0.5379(7) 0.0592(10) 0.6392(9) 0.0662(18) Uani 1 1 d . . . . .
H24 H 0.5584 0.0899 0.6342 0.079 Uiso 1 1 calc R U . . .
C25 C 0.6788(5) 0.1776(10) 0.8154(8) 0.0499(14) Uani 1 1 d . . . . .
C26 C 0.6687(6) 0.0895(9) 0.8200(7) 0.0499(14) Uani 1 1 d . . . . .
H26 H 0.6394 0.0782 0.8132 0.060 Uiso 1 1 calc R U . . .
C27 C 0.6993(5) 0.0166(10) 0.8341(7) 0.0499(14) Uani 1 1 d . . . . .
H27 H 0.6906 -0.0429 0.8357 0.060 Uiso 1 1 calc R U . . .
C28 C 0.7418(5) 0.0336(10) 0.8456(7) 0.0499(14) Uani 1 1 d . . . . .
H28 H 0.7640 -0.0146 0.8571 0.060 Uiso 1 1 calc R U . . .
C29 C 0.7533(6) 0.1189(9) 0.8408(7) 0.0499(14) Uani 1 1 d . . . . .
H29 H 0.7826 0.1296 0.8476 0.060 Uiso 1 1 calc R U . . .
C30 C 0.7211(5) 0.1910(10) 0.8256(7) 0.0499(14) Uani 1 1 d . . . . .
H30 H 0.7292 0.2502 0.8224 0.060 Uiso 1 1 calc R U . . .
C31 C 0.6815(6) 0.5469(11) 0.8151(10) 0.0632(17) Uani 1 1 d . . . . .
C32 C 0.7224(6) 0.5280(11) 0.8228(9) 0.0632(17) Uani 1 1 d . . . . .
H32 H 0.7301 0.4670 0.8227 0.076 Uiso 1 1 calc R U . . .
C33 C 0.7540(6) 0.5959(11) 0.8309(9) 0.0632(17) Uani 1 1 d . . . . .
H33 H 0.7792 0.5804 0.8298 0.076 Uiso 1 1 calc R U . . .
C34 C 0.7484(6) 0.6815(11) 0.8399(9) 0.0632(17) Uani 1 1 d . . . . .
H34 H 0.7715 0.7261 0.8493 0.076 Uiso 1 1 calc R U . . .
C35 C 0.7103(6) 0.7038(11) 0.8355(9) 0.0632(17) Uani 1 1 d . . . . .
H35 H 0.7061 0.7642 0.8424 0.076 Uiso 1 1 calc R U . . .
C36 C 0.6764(6) 0.6363(11) 0.8205(9) 0.0632(17) Uani 1 1 d . . . . .
H36 H 0.6477 0.6543 0.8136 0.076 Uiso 1 1 calc R U . . .
C37 C 0.5675(3) 0.6348(10) 0.6179(13) 0.053(3) Uani 0.8 1 d D . P B 1
H37A H 0.5842 0.6457 0.6001 0.063 Uiso 0.8 1 calc R U P B 1
H37B H 0.5922 0.5983 0.6638 0.063 Uiso 0.8 1 calc R U P B 1
C38 C 0.5579(6) 0.7243(7) 0.6357(9) 0.053(3) Uani 0.8 1 d D . P B 1
H38A H 0.5915 0.7564 0.6727 0.079 Uiso 0.8 1 calc R U P B 1
H38B H 0.5429 0.7136 0.6555 0.079 Uiso 0.8 1 calc R U P B 1
H38C H 0.5333 0.7603 0.5903 0.079 Uiso 0.8 1 calc R U P B 1
C37' C 0.5605(11) 0.650(3) 0.611(5) 0.053(3) Uani 0.2 1 d D . P B 2
H37C H 0.5830 0.6526 0.6019 0.063 Uiso 0.2 1 calc R U P B 2
H37D H 0.5830 0.6314 0.6634 0.063 Uiso 0.2 1 calc R U P B 2
C38' C 0.539(3) 0.7437(13) 0.600(4) 0.053(3) Uani 0.2 1 d D . P B 2
H38D H 0.5620 0.7889 0.6082 0.079 Uiso 0.2 1 calc R U P B 2
H38E H 0.5364 0.7532 0.6360 0.079 Uiso 0.2 1 calc R U P B 2
H38F H 0.5033 0.7491 0.5496 0.079 Uiso 0.2 1 calc R U P B 2
C39 C 0.7994(8) 0.3880(9) 0.9833(8) 0.063(4) Uani 0.75 1 d D . P A 1
H39A H 0.7641 0.3970 0.9322 0.076 Uiso 0.75 1 calc R U P A 1
H39B H 0.8215 0.3554 0.9797 0.076 Uiso 0.75 1 calc R U P A 1
C40 C 0.8243(8) 0.4791(9) 1.0192(10) 0.063(4) Uani 0.75 1 d D . P A 1
H40D H 0.8272 0.5131 0.9895 0.095 Uiso 0.75 1 calc R U P A 1
H40E H 0.8595 0.4705 1.0695 0.095 Uiso 0.75 1 calc R U P A 1
H40F H 0.8020 0.5122 1.0218 0.095 Uiso 0.75 1 calc R U P A 1
C39' C 0.7958(14) 0.4479(19) 1.013(3) 0.063(4) Uani 0.25 1 d D . P A 2
H39C H 0.7992 0.4753 1.0516 0.076 Uiso 0.25 1 calc R U P A 2
H39D H 0.7738 0.4882 0.9693 0.076 Uiso 0.25 1 calc R U P A 2
C40' C 0.8505(13) 0.439(3) 1.043(3) 0.063(4) Uani 0.25 1 d D . P A 2
H40A H 0.8681 0.4979 1.0609 0.095 Uiso 0.25 1 calc R U P A 2
H40B H 0.8469 0.4187 1.0031 0.095 Uiso 0.25 1 calc R U P A 2
H40C H 0.8715 0.3961 1.0838 0.095 Uiso 0.25 1 calc R U P A 2

loop_
_atom_site_aniso_label
_atom_site_aniso_U_11
_atom_site_aniso_U_22
_atom_site_aniso_U_33
_atom_site_aniso_U_23
_atom_site_aniso_U_13
_atom_site_aniso_U_12
Rb1 0.0398(6) 0.0410(6) 0.0382(6) 0.0070(5) 0.0306(6) 0.0019(5)
Rb2 0.0584(8) 0.0915(12) 0.0545(8) 0.0356(8) 0.0465(8) 0.0432(8)
Cu1 0.0297(7) 0.0268(7) 0.0310(7) 0.0012(5) 0.0231(6) -0.0004(5)
Cu2 0.0447(8) 0.0268(7) 0.0405(8) -0.0032(6) 0.0354(7) -0.0048(6)
Si1 0.0302(15) 0.0303(16) 0.0333(16) -0.0023(13) 0.0239(14) -0.0031(13)
Si2 0.0324(16) 0.0328(16) 0.0332(16) 0.0017(13) 0.0253(15) -0.0009(13)
Si3 0.0428(18) 0.0343(17) 0.0384(18) -0.0039(14) 0.0330(16) -0.0064(14)
Si4 0.052(2) 0.0269(16) 0.0449(19) 0.0007(14) 0.0414(18) 0.0011(14)
Si5 0.0443(18) 0.0358(17) 0.0413(18) 0.0094(14) 0.0355(17) 0.0125(15)
Si6 0.0313(16) 0.0374(18) 0.0359(17) 0.0081(14) 0.0264(15) 0.0069(14)
O1 0.034(4) 0.039(5) 0.039(4) 0.003(4) 0.027(4) -0.003(4)
O2 0.044(5) 0.035(4) 0.035(4) -0.003(3) 0.029(4) -0.007(4)
O3 0.041(4) 0.035(4) 0.033(4) 0.001(3) 0.029(4) -0.006(4)
O4 0.050(5) 0.033(4) 0.047(5) 0.006(4) 0.041(4) 0.009(4)
O5 0.041(5) 0.040(5) 0.050(5) 0.013(4) 0.037(4) 0.011(4)
O6 0.023(4) 0.037(4) 0.032(4) 0.008(3) 0.020(3) 0.001(3)
O7 0.028(4) 0.038(4) 0.031(4) -0.003(3) 0.022(4) 0.000(3)
O8 0.026(4) 0.033(4) 0.032(4) 0.005(3) 0.020(4) 0.001(3)
O9 0.049(5) 0.031(4) 0.038(4) -0.013(3) 0.035(4) -0.017(4)
O10 0.039(4) 0.039(5) 0.037(4) 0.000(4) 0.029(4) 0.003(4)
O11 0.045(5) 0.040(5) 0.044(5) 0.007(4) 0.037(4) 0.008(4)
O12 0.032(4) 0.044(5) 0.032(4) 0.006(4) 0.024(4) 0.006(4)
O13 0.041(5) 0.039(5) 0.045(5) -0.002(4) 0.029(4) 0.005(4)
O14 0.044(7) 0.038(7) 0.046(8) -0.002(5) 0.033(7) -0.014(6)
O14' 0.044(7) 0.038(7) 0.046(8) -0.002(5) 0.033(7) -0.014(6)
C1 0.071(4) 0.040(3) 0.069(4) 0.001(3) 0.052(4) -0.002(3)
C2 0.071(4) 0.040(3) 0.069(4) 0.001(3) 0.052(4) -0.002(3)
C3 0.071(4) 0.040(3) 0.069(4) 0.001(3) 0.052(4) -0.002(3)
C4 0.071(4) 0.040(3) 0.069(4) 0.001(3) 0.052(4) -0.002(3)
C5 0.071(4) 0.040(3) 0.069(4) 0.001(3) 0.052(4) -0.002(3)
C6 0.071(4) 0.040(3) 0.069(4) 0.001(3) 0.052(4) -0.002(3)
C7 0.041(3) 0.049(3) 0.045(3) 0.011(2) 0.032(3) 0.012(2)
C8 0.041(3) 0.049(3) 0.045(3) 0.011(2) 0.032(3) 0.012(2)
C9 0.041(3) 0.049(3) 0.045(3) 0.011(2) 0.032(3) 0.012(2)
C10 0.041(3) 0.049(3) 0.045(3) 0.011(2) 0.032(3) 0.012(2)
C11 0.041(3) 0.049(3) 0.045(3) 0.011(2) 0.032(3) 0.012(2)
C12 0.041(3) 0.049(3) 0.045(3) 0.011(2) 0.032(3) 0.012(2)
C13 0.082(5) 0.051(4) 0.045(3) -0.010(3) 0.040(4) -0.012(3)
C14 0.082(5) 0.051(4) 0.045(3) -0.010(3) 0.040(4) -0.012(3)
C15 0.082(5) 0.051(4) 0.045(3) -0.010(3) 0.040(4) -0.012(3)
C16 0.082(5) 0.051(4) 0.045(3) -0.010(3) 0.040(4) -0.012(3)
C17 0.082(5) 0.051(4) 0.045(3) -0.010(3) 0.040(4) -0.012(3)
C18 0.082(5) 0.051(4) 0.045(3) -0.010(3) 0.040(4) -0.012(3)
C19 0.095(5) 0.035(3) 0.091(5) 0.002(3) 0.074(4) 0.001(3)
C20 0.095(5) 0.035(3) 0.091(5) 0.002(3) 0.074(4) 0.001(3)
C21 0.095(5) 0.035(3) 0.091(5) 0.002(3) 0.074(4) 0.001(3)
C22 0.095(5) 0.035(3) 0.091(5) 0.002(3) 0.074(4) 0.001(3)
C23 0.095(5) 0.035(3) 0.091(5) 0.002(3) 0.074(4) 0.001(3)
C24 0.095(5) 0.035(3) 0.091(5) 0.002(3) 0.074(4) 0.001(3)
C25 0.053(3) 0.050(3) 0.052(3) 0.003(3) 0.039(3) 0.012(3)
C26 0.053(3) 0.050(3) 0.052(3) 0.003(3) 0.039(3) 0.012(3)
C27 0.053(3) 0.050(3) 0.052(3) 0.003(3) 0.039(3) 0.012(3)
C28 0.053(3) 0.050(3) 0.052(3) 0.003(3) 0.039(3) 0.012(3)
C29 0.053(3) 0.050(3) 0.052(3) 0.003(3) 0.039(3) 0.012(3)
C30 0.053(3) 0.050(3) 0.052(3) 0.003(3) 0.039(3) 0.012(3)
C31 0.051(3) 0.065(4) 0.092(5) -0.006(4) 0.057(4) -0.010(3)
C32 0.051(3) 0.065(4) 0.092(5) -0.006(4) 0.057(4) -0.010(3)
C33 0.051(3) 0.065(4) 0.092(5) -0.006(4) 0.057(4) -0.010(3)
C34 0.051(3) 0.065(4) 0.092(5) -0.006(4) 0.057(4) -0.010(3)
C35 0.051(3) 0.065(4) 0.092(5) -0.006(4) 0.057(4) -0.010(3)
C36 0.051(3) 0.065(4) 0.092(5) -0.006(4) 0.057(4) -0.010(3)
C37 0.067(8) 0.029(6) 0.074(9) -0.001(6) 0.054(8) 0.007(6)
C38 0.067(8) 0.029(6) 0.074(9) -0.001(6) 0.054(8) 0.007(6)
C37' 0.067(8) 0.029(6) 0.074(9) -0.001(6) 0.054(8) 0.007(6)
C38' 0.067(8) 0.029(6) 0.074(9) -0.001(6) 0.054(8) 0.007(6)
C39 0.061(9) 0.047(9) 0.062(9) -0.001(7) 0.037(8) -0.025(7)
C40 0.061(9) 0.047(9) 0.062(9) -0.001(7) 0.037(8) -0.025(7)
C39' 0.061(9) 0.047(9) 0.062(9) -0.001(7) 0.037(8) -0.025(7)
C40' 0.061(9) 0.047(9) 0.062(9) -0.001(7) 0.037(8) -0.025(7)

loop_
_atom_type_symbol
_atom_type_description
_atom_type_scat_dispersion_real
_atom_type_scat_dispersion_imag
_atom_type_scat_source
C C 0.0033 0.0016 'International Tables Vol C Tables 4.2.6.8 and 6.1.1.4'
H H 0.0000 0.0000 'International Tables Vol C Tables 4.2.6.8 and 6.1.1.4'
O O 0.0106 0.0060 'International Tables Vol C Tables 4.2.6.8 and 6.1.1.4'
Si Si 0.0817 0.0704 'International Tables Vol C Tables 4.2.6.8 and 6.1.1.4'
Cu Cu 0.3201 1.2651 'International Tables Vol C Tables 4.2.6.8 and 6.1.1.4'
Rb Rb -0.9393 2.9676 'International Tables Vol C Tables 4.2.6.8 and 6.1.1.4'

loop_
_geom_angle_atom_site_label_1
_geom_angle_atom_site_label_2
_geom_angle_atom_site_label_3
_geom_angle
_geom_angle_site_symmetry_1
_geom_angle_site_symmetry_3
_geom_angle_publ_flag
O13 Rb1 O3 123.9(2) . . ?
O13 Rb1 O13 76.3(2) . 5_666 ?
O3 Rb1 O13 96.9(2) . 5_666 ?
O13 Rb1 O4 141.8(2) . . ?
O3 Rb1 O4 52.5(2) . . ?
O13 Rb1 O4 138.6(2) 5_666 . ?
O13 Rb1 O6 73.8(2) . . ?
O3 Rb1 O6 90.8(2) . . ?
O13 Rb1 O6 148.1(2) 5_666 . ?
O4 Rb1 O6 68.4(2) . . ?
O13 Rb1 O8 57.0(2) . . ?
O3 Rb1 O8 70.4(2) . . ?
O13 Rb1 O8 100.2(2) 5_666 . ?
O4 Rb1 O8 94.46(19) . . ?
O6 Rb1 O8 53.51(19) . . ?
O14' Rb2 O12 80.8(8) . . ?
O14 Rb2 O12 124.4(3) 7_657 . ?
O14 Rb2 O14 77.2(3) 7_657 . ?
O12 Rb2 O14 95.3(3) . . ?
O14' Rb2 O9 149.6(8) . 2_656 ?
O14 Rb2 O9 75.3(3) 7_657 2_656 ?
O12 Rb2 O9 92.1(2) . 2_656 ?
O14 Rb2 O9 150.7(3) . 2_656 ?
O14' Rb2 O1 125.3(8) . 2_656 ?
O14 Rb2 O1 143.6(3) 7_657 2_656 ?
O12 Rb2 O1 53.4(2) . 2_656 ?
O14 Rb2 O1 136.5(3) . 2_656 ?
O9 Rb2 O1 68.8(2) 2_656 2_656 ?
O14' Rb2 O11 94.5(8) . . ?
O14 Rb2 O11 58.0(3) 7_657 . ?
O12 Rb2 O11 70.2(2) . . ?
O14 Rb2 O11 100.8(3) . . ?
O9 Rb2 O11 55.5(2) 2_656 . ?
O1 Rb2 O11 95.7(2) 2_656 . ?
O14' Rb2 O14' 81.2(9) . 7_657 ?
O12 Rb2 O14' 134.2(7) . 7_657 ?
O9 Rb2 O14' 83.1(5) 2_656 7_657 ?
O1 Rb2 O14' 151.6(5) 2_656 7_657 ?
O11 Rb2 O14' 69.8(7) . 7_657 ?
O6 Cu1 O8 91.5(3) . . ?
O6 Cu1 O7 172.8(3) . . ?
O8 Cu1 O7 95.5(3) . . ?
O6 Cu1 O7 96.5(3) . 2_656 ?
O8 Cu1 O7 168.8(3) . 2_656 ?
O7 Cu1 O7 76.3(3) . 2_656 ?
O11 Cu2 O9 93.6(3) 2_656 . ?
O11 Cu2 O10 168.4(3) 2_656 . ?
O9 Cu2 O10 94.4(3) . . ?
O11 Cu2 O10 93.3(3) 2_656 2_656 ?
O9 Cu2 O10 172.6(3) . 2_656 ?
O10 Cu2 O10 78.4(3) . 2_656 ?
O7 Si1 O1 110.0(4) . . ?
O7 Si1 O12 108.5(4) . 2_656 ?
O1 Si1 O12 107.5(4) . 2_656 ?
O7 Si1 C1 113.7(6) . . ?
O1 Si1 C1 108.9(6) . . ?
O12 Si1 C1 108.0(6) 2_656 . ?
O8 Si2 O2 113.8(4) . . ?
O8 Si2 O1 109.6(4) . . ?
O2 Si2 O1 107.5(4) . . ?
O8 Si2 C7 109.7(5) . . ?
O2 Si2 C7 109.4(5) . . ?
O1 Si2 C7 106.6(5) . . ?
O9 Si3 O3 109.7(4) . . ?
O9 Si3 O2 113.1(4) . . ?
O3 Si3 O2 106.3(4) . . ?
O9 Si3 C13 113.9(6) . . ?
O3 Si3 C13 106.4(6) . . ?
O2 Si3 C13 106.9(6) . . ?
O4 Si4 O10 110.4(4) . . ?
O4 Si4 O3 105.2(4) . . ?
O10 Si4 O3 110.2(4) . . ?
O4 Si4 C19 109.8(6) . . ?
O10 Si4 C19 112.9(6) . . ?
O3 Si4 C19 108.0(6) . . ?
O11 Si5 O5 113.0(4) . . ?
O11 Si5 O4 111.8(4) . . ?
O5 Si5 O4 106.2(4) . . ?
O11 Si5 C25 110.2(5) . . ?
O5 Si5 C25 109.3(6) . . ?
O4 Si5 C25 106.1(5) . . ?
O6 Si6 O5 113.0(5) . . ?
O6 Si6 O12 110.2(4) . . ?
O5 Si6 O12 106.9(4) . . ?
O6 Si6 C31 112.7(6) . . ?
O5 Si6 C31 106.8(6) . . ?
O12 Si6 C31 106.9(6) . . ?
Si1 O1 Si2 127.3(5) . . ?
Si1 O1 Rb2 95.9(3) . 2_656 ?
Si2 O1 Rb2 124.1(4) . 2_656 ?
Si2 O2 Si3 129.3(5) . . ?
Si3 O3 Si4 125.1(5) . . ?
Si3 O3 Rb1 124.2(4) . . ?
Si4 O3 Rb1 101.7(3) . . ?
Si4 O4 Si5 124.9(5) . . ?
Si4 O4 Rb1 97.4(4) . . ?
Si5 O4 Rb1 124.6(4) . . ?
Si6 O5 Si5 129.4(5) . . ?
Si6 O6 Cu1 133.7(4) . . ?
Si6 O6 Rb1 114.4(4) . . ?
Cu1 O6 Rb1 102.0(3) . . ?
Si1 O7 Cu1 124.8(4) . . ?
Si1 O7 Cu1 122.9(4) . 2_656 ?
Cu1 O7 Cu1 103.6(3) . 2_656 ?
Si2 O8 Cu1 133.0(4) . . ?
Si2 O8 Rb1 110.5(4) . . ?
Cu1 O8 Rb1 98.5(3) . . ?
Si3 O9 Cu2 135.7(5) . . ?
Si3 O9 Rb2 114.9(4) . 2_656 ?
Cu2 O9 Rb2 100.0(3) . 2_656 ?
Si4 O10 Cu2 123.5(5) . . ?
Si4 O10 Cu2 126.9(5) . 2_656 ?
Cu2 O10 Cu2 101.6(3) . 2_656 ?
Si5 O11 Cu2 133.5(5) . 2_656 ?
Si5 O11 Rb2 112.9(4) . . ?
Cu2 O11 Rb2 97.0(3) 2_656 . ?
Si1 O12 Si6 126.6(5) 2_656 . ?
Si1 O12 Rb2 100.0(3) 2_656 . ?
Si6 O12 Rb2 124.5(4) . . ?
C37 O13 Rb1 107.6(8) . . ?
C37' O13 Rb1 119(2) . . ?
C37 O13 Rb1 123.4(14) . 5_666 ?
C37' O13 Rb1 118(5) . 5_666 ?
Rb1 O13 Rb1 103.7(2) . 5_666 ?
C37 O13 H13 110.0 . . ?
C37' O13 H13 102.6 . . ?
Rb1 O13 H13 110.1 . . ?
Rb1 O13 H13 101.5 5_666 . ?
C39 O14 Rb2 110.1(8) . 7_657 ?
C39 O14 Rb2 120.9(11) . . ?
Rb2 O14 Rb2 102.8(3) 7_657 . ?
C39 O14 H14A 106.9 . . ?
Rb2 O14 H14A 108.7 7_657 . ?
Rb2 O14 H14A 107.0 . . ?
C39' O14' Rb2 119(2) . . ?
C39' O14' Rb2 136.6(18) . 7_657 ?
Rb2 O14' Rb2 98.8(8) . 7_657 ?
C39' O14' H14B 107.7 . . ?
Rb2 O14' H14B 108.0 . . ?
Rb2 O14' H14B 77.8 7_657 . ?
C6 C1 C2 117.8(14) . . ?
C6 C1 Si1 120.1(12) . . ?
C2 C1 Si1 121.7(12) . . ?
C3 C2 C1 120.4(15) . . ?
C3 C2 H2 119.8 . . ?
C1 C2 H2 119.8 . . ?
C4 C3 C2 119.4(15) . . ?
C4 C3 H3 120.3 . . ?
C2 C3 H3 120.3 . . ?
C3 C4 C5 122.5(15) . . ?
C3 C4 H4 118.7 . . ?
C5 C4 H4 118.7 . . ?
C4 C5 C6 116.0(15) . . ?
C4 C5 H5 122.0 . . ?
C6 C5 H5 122.0 . . ?
C1 C6 C5 123.7(16) . . ?
C1 C6 H6 118.1 . . ?
C5 C6 H6 118.1 . . ?
C8 C7 C12 117.3(12) . . ?
C8 C7 Si2 117.3(10) . . ?
C12 C7 Si2 125.4(11) . . ?
C7 C8 C9 121.9(13) . . ?
C7 C8 H8 119.0 . . ?
C9 C8 H8 119.0 . . ?
C10 C9 C8 120.8(14) . . ?
C10 C9 H9 119.6 . . ?
C8 C9 H9 119.6 . . ?
C9 C10 C11 118.7(13) . . ?
C9 C10 H10 120.7 . . ?
C11 C10 H10 120.7 . . ?
C10 C11 C12 120.6(12) . . ?
C10 C11 H11 119.7 . . ?
C12 C11 H11 119.7 . . ?
C7 C12 C11 120.7(13) . . ?
C7 C12 H12 119.6 . . ?
C11 C12 H12 119.6 . . ?
C18 C13 C14 114.5(14) . . ?
C18 C13 Si3 120.0(12) . . ?
C14 C13 Si3 125.4(12) . . ?
C13 C14 C15 121.6(15) . . ?
C13 C14 H14 119.2 . . ?
C15 C14 H14 119.2 . . ?
C16 C15 C14 121.3(15) . . ?
C16 C15 H15 119.3 . . ?
C14 C15 H15 119.3 . . ?
C17 C16 C15 117.3(14) . . ?
C17 C16 H16 121.3 . . ?
C15 C16 H16 121.3 . . ?
C16 C17 C18 122.3(16) . . ?
C16 C17 H17 118.8 . . ?
C18 C17 H17 118.8 . . ?
C13 C18 C17 122.9(15) . . ?
C13 C18 H18 118.6 . . ?
C17 C18 H18 118.6 . . ?
C20 C19 C24 117.7(14) . . ?
C20 C19 Si4 123.3(12) . . ?
C24 C19 Si4 118.6(12) . . ?
C19 C20 C21 121.7(16) . . ?
C19 C20 H20 119.2 . . ?
C21 C20 H20 119.2 . . ?
C22 C21 C20 119.4(16) . . ?
C22 C21 H21 120.3 . . ?
C20 C21 H21 120.3 . . ?
C21 C22 C23 122.0(15) . . ?
C21 C22 H22 119.0 . . ?
C23 C22 H22 119.0 . . ?
C22 C23 C24 119.1(15) . . ?
C22 C23 H23 120.5 . . ?
C24 C23 H23 120.5 . . ?
C19 C24 C23 120.0(15) . . ?
C19 C24 H24 120.0 . . ?
C23 C24 H24 120.0 . . ?
C30 C25 C26 116.6(12) . . ?
C30 C25 Si5 125.5(11) . . ?
C26 C25 Si5 117.9(10) . . ?
C25 C26 C27 123.4(13) . . ?
C25 C26 H26 118.3 . . ?
C27 C26 H26 118.3 . . ?
C28 C27 C26 117.9(14) . . ?
C28 C27 H27 121.0 . . ?
C26 C27 H27 121.0 . . ?
C27 C28 C29 121.2(13) . . ?
C27 C28 H28 119.4 . . ?
C29 C28 H28 119.4 . . ?
C28 C29 C30 119.4(13) . . ?
C28 C29 H29 120.3 . . ?
C30 C29 H29 120.3 . . ?
C25 C30 C29 121.5(14) . . ?
C25 C30 H30 119.2 . . ?
C29 C30 H30 119.2 . . ?
C36 C31 C32 113.4(14) . . ?
C36 C31 Si6 120.3(11) . . ?
C32 C31 Si6 126.3(13) . . ?
C31 C32 C33 122.6(16) . . ?
C31 C32 H32 118.7 . . ?
C33 C32 H32 118.7 . . ?
C34 C33 C32 120.2(14) . . ?
C34 C33 H33 119.9 . . ?
C32 C33 H33 119.9 . . ?
C33 C34 C35 119.6(14) . . ?
C33 C34 H34 120.2 . . ?
C35 C34 H34 120.2 . . ?
C34 C35 C36 118.8(16) . . ?
C34 C35 H35 120.6 . . ?
C36 C35 H35 120.6 . . ?
C31 C36 C35 124.9(14) . . ?
C31 C36 H36 117.6 . . ?
C35 C36 H36 117.6 . . ?
O13 C37 C38 111.9(3) . . ?
O13 C37 H37A 109.2 . . ?
C38 C37 H37A 109.2 . . ?
O13 C37 H37B 109.2 . . ?
C38 C37 H37B 109.2 . . ?
H37A C37 H37B 107.9 . . ?
C37 C38 H38A 109.5 . . ?
C37 C38 H38B 109.5 . . ?
H38A C38 H38B 109.5 . . ?
C37 C38 H38C 109.5 . . ?
H38A C38 H38C 109.5 . . ?
H38B C38 H38C 109.5 . . ?
O13 C37' C38' 112.0(3) . . ?
O13 C37' H37C 109.2 . . ?
C38' C37' H37C 108.0 . . ?
O13 C37' H37D 109.2 . . ?
C38' C37' H37D 109.2 . . ?
H37C C37' H37D 107.9 . . ?
C37' C38' H38D 111.0 . . ?
C37' C38' H38E 109.5 . . ?
H38D C38' H38E 109.5 . . ?
C37' C38' H38F 109.5 . . ?
H38D C38' H38F 109.5 . . ?
H38E C38' H38F 108.0 . . ?
O14 C39 C40 112.0(3) . . ?
O14 C39 H39A 109.2 . . ?
C40 C39 H39A 109.2 . . ?
O14 C39 H39B 109.2 . . ?
C40 C39 H39B 109.2 . . ?
H39A C39 H39B 107.9 . . ?
C39 C40 H40D 109.5 . . ?
C39 C40 H40E 109.5 . . ?
H40D C40 H40E 109.5 . . ?
C39 C40 H40F 109.5 . . ?
H40D C40 H40F 109.5 . . ?
H40E C40 H40F 109.5 . . ?
O14' C39' C40' 112.0(3) . . ?
O14' C39' H39C 109.2 . . ?
C40' C39' H39C 109.2 . . ?
O14' C39' H39D 109.2 . . ?
C40' C39' H39D 109.2 . . ?
Rb2 C39' H39D 100.8 . . ?
H39C C39' H39D 107.9 . . ?
C39' C40' H40A 109.5 . . ?
C39' C40' H40B 109.5 . . ?
H40A C40' H40B 109.5 . . ?
C39' C40' H40C 109.5 . . ?
H40A C40' H40C 109.5 . . ?
H40B C40' H40C 109.5 . . ?

loop_
_geom_bond_atom_site_label_1
_geom_bond_atom_site_label_2
_geom_bond_distance
_geom_bond_site_symmetry_2
_geom_bond_publ_flag
Rb1 O13 2.844(8) . ?
Rb1 O3 2.858(7) . ?
Rb1 O13 2.861(8) 5_666 ?
Rb1 O4 2.988(8) . ?
Rb1 O6 2.991(8) . ?
Rb1 O8 3.088(7) . ?
Rb2 O14' 2.60(3) . ?
Rb2 O14 2.734(11) 7_657 ?
Rb2 O12 2.872(8) . ?
Rb2 O14 2.920(12) . ?
Rb2 O9 2.939(8) 2_656 ?
Rb2 O1 2.985(8) 2_656 ?
Rb2 O11 3.040(9) . ?
Rb2 O14' 3.20(3) 7_657 ?
Cu1 O6 1.905(7) . ?
Cu1 O8 1.918(7) . ?
Cu1 O7 1.970(7) . ?
Cu1 O7 1.980(7) 2_656 ?
Cu2 O11 1.905(8) 2_656 ?
Cu2 O9 1.918(7) . ?
Cu2 O10 1.958(8) . ?
Cu2 O10 1.974(8) 2_656 ?
Cu2 Cu2 3.046(3) 2_656 ?
Si1 O7 1.606(8) . ?
Si1 O1 1.628(8) . ?
Si1 O12 1.639(8) 2_656 ?
Si1 C1 1.847(15) . ?
Si2 O8 1.582(8) . ?
Si2 O2 1.624(8) . ?
Si2 O1 1.655(8) . ?
Si2 C7 1.878(13) . ?
Si3 O9 1.608(8) . ?
Si3 O3 1.633(8) . ?
Si3 O2 1.648(8) . ?
Si3 C13 1.856(15) . ?
Si4 O4 1.616(9) . ?
Si4 O10 1.625(8) . ?
Si4 O3 1.644(8) . ?
Si4 C19 1.848(15) . ?
Si5 O11 1.608(8) . ?
Si5 O5 1.639(9) . ?
Si5 O4 1.640(9) . ?
Si5 C25 1.865(13) . ?
Si6 O6 1.577(7) . ?
Si6 O5 1.634(8) . ?
Si6 O12 1.668(8) . ?
Si6 C31 1.847(15) . ?
O13 C37 1.429(3) . ?
O13 C37' 1.430(3) . ?
O13 H13 0.909 . ?
O14 C39 1.431(3) . ?
O14 H14A 0.9001 . ?
O14' C39' 1.429(3) . ?
O14' H14B 0.900 . ?
C1 C6 1.37(2) . ?
C1 C2 1.41(2) . ?
C2 C3 1.401(19) . ?
C2 H2 0.9500 . ?
C3 C4 1.37(2) . ?
C3 H3 0.9500 . ?
C4 C5 1.40(2) . ?
C4 H4 0.9500 . ?
C5 C6 1.409(19) . ?
C5 H5 0.9500 . ?
C6 H6 0.9500 . ?
C7 C8 1.353(19) . ?
C7 C12 1.393(18) . ?
C8 C9 1.429(17) . ?
C8 H8 0.9500 . ?
C9 C10 1.333(17) . ?
C9 H9 0.9500 . ?
C10 C11 1.391(19) . ?
C10 H10 0.9500 . ?
C11 C12 1.407(17) . ?
C11 H11 0.9500 . ?
C12 H12 0.9500 . ?
C13 C18 1.37(2) . ?
C13 C14 1.38(2) . ?
C14 C15 1.409(19) . ?
C14 H14 0.9500 . ?
C15 C16 1.34(2) . ?
C15 H15 0.9500 . ?
C16 C17 1.33(2) . ?
C16 H16 0.9500 . ?
C17 C18 1.376(19) . ?
C17 H17 0.9500 . ?
C18 H18 0.9500 . ?
C19 C20 1.39(2) . ?
C19 C24 1.41(2) . ?
C20 C21 1.40(2) . ?
C20 H20 0.9500 . ?
C21 C22 1.34(2) . ?
C21 H21 0.9500 . ?
C22 C23 1.38(2) . ?
C22 H22 0.9500 . ?
C23 C24 1.42(2) . ?
C23 H23 0.9500 . ?
C24 H24 0.9500 . ?
C25 C30 1.361(18) . ?
C25 C26 1.39(2) . ?
C26 C27 1.400(18) . ?
C26 H26 0.9500 . ?
C27 C28 1.360(18) . ?
C27 H27 0.9500 . ?
C28 C29 1.370(19) . ?
C28 H28 0.9500 . ?
C29 C30 1.418(17) . ?
C29 H29 0.9500 . ?
C30 H30 0.9500 . ?
C31 C36 1.37(2) . ?
C31 C32 1.366(19) . ?
C32 C33 1.423(19) . ?
C32 H32 0.9500 . ?
C33 C34 1.34(2) . ?
C33 H33 0.9500 . ?
C34 C35 1.335(18) . ?
C34 H34 0.9500 . ?
C35 C36 1.408(19) . ?
C35 H35 0.9500 . ?
C36 H36 0.9500 . ?
C37 C38 1.525(3) . ?
C37 H37A 0.9900 . ?
C37 H37B 0.9900 . ?
C38 H38A 0.9800 . ?
C38 H38B 0.9800 . ?
C38 H38C 0.9800 . ?
C37' C38' 1.525(3) . ?
C37' H37C 0.9900 . ?
C37' H37D 0.9900 . ?
C38' H38D 0.9800 . ?
C38' H38E 1.0000 . ?
C38' H38F 0.9800 . ?
C39 C40 1.524(3) . ?
C39 H39A 0.9900 . ?
C39 H39B 0.9900 . ?
C40 H40D 0.9800 . ?
C40 H40E 0.9800 . ?
C40 H40F 0.9800 . ?
C39' C40' 1.525(3) . ?
C39' H39C 0.9900 . ?
C39' H39D 0.9900 . ?
C40' H40A 0.9800 . ?
C40' H40B 0.9800 . ?
C40' H40C 0.9800 . ?

loop_
_geom_torsion_atom_site_label_1
_geom_torsion_atom_site_label_2
_geom_torsion_atom_site_label_3
_geom_torsion_atom_site_label_4
_geom_torsion
_geom_torsion_site_symmetry_1
_geom_torsion_site_symmetry_2
_geom_torsion_site_symmetry_3
_geom_torsion_site_symmetry_4
_geom_torsion_publ_flag
O7 Si1 O1 Si2 -40.3(8) . . . . ?
O12 Si1 O1 Si2 -158.2(6) 2_656 . . . ?
C1 Si1 O1 Si2 85.0(8) . . . . ?
O7 Si1 O1 Rb2 101.7(4) . . . 2_656 ?
O12 Si1 O1 Rb2 -16.3(4) 2_656 . . 2_656 ?
C1 Si1 O1 Rb2 -133.0(6) . . . 2_656 ?
O8 Si2 O1 Si1 5.8(8) . . . . ?
O2 Si2 O1 Si1 129.9(6) . . . . ?
C7 Si2 O1 Si1 -112.9(7) . . . . ?
O8 Si2 O1 Rb2 -126.5(4) . . . 2_656 ?
O2 Si2 O1 Rb2 -2.4(6) . . . 2_656 ?
C7 Si2 O1 Rb2 114.8(6) . . . 2_656 ?
O8 Si2 O2 Si3 53.5(8) . . . . ?
O1 Si2 O2 Si3 -68.1(7) . . . . ?
C7 Si2 O2 Si3 176.6(7) . . . . ?
O9 Si3 O2 Si2 47.1(8) . . . . ?
O3 Si3 O2 Si2 -73.3(7) . . . . ?
C13 Si3 O2 Si2 173.2(8) . . . . ?
O9 Si3 O3 Si4 12.7(7) . . . . ?
O2 Si3 O3 Si4 135.4(6) . . . . ?
C13 Si3 O3 Si4 -110.9(7) . . . . ?
O9 Si3 O3 Rb1 -128.3(4) . . . . ?
O2 Si3 O3 Rb1 -5.7(6) . . . . ?
C13 Si3 O3 Rb1 108.1(6) . . . . ?
O4 Si4 O3 Si3 -164.9(6) . . . . ?
O10 Si4 O3 Si3 -45.9(7) . . . . ?
C19 Si4 O3 Si3 77.9(8) . . . . ?
O4 Si4 O3 Rb1 -17.0(4) . . . . ?
O10 Si4 O3 Rb1 102.0(4) . . . . ?
C19 Si4 O3 Rb1 -134.2(6) . . . . ?
O10 Si4 O4 Si5 39.2(7) . . . . ?
O3 Si4 O4 Si5 158.1(5) . . . . ?
C19 Si4 O4 Si5 -85.9(8) . . . . ?
O10 Si4 O4 Rb1 -102.9(4) . . . . ?
O3 Si4 O4 Rb1 16.0(4) . . . . ?
C19 Si4 O4 Rb1 132.0(6) . . . . ?
O11 Si5 O4 Si4 -6.3(7) . . . . ?
O5 Si5 O4 Si4 -130.0(6) . . . . ?
C25 Si5 O4 Si4 113.8(7) . . . . ?
O11 Si5 O4 Rb1 126.0(4) . . . . ?
O5 Si5 O4 Rb1 2.3(5) . . . . ?
C25 Si5 O4 Rb1 -113.9(6) . . . . ?
O6 Si6 O5 Si5 -50.0(8) . . . . ?
O12 Si6 O5 Si5 71.3(7) . . . . ?
C31 Si6 O5 Si5 -174.4(8) . . . . ?
O11 Si5 O5 Si6 -51.8(8) . . . . ?
O4 Si5 O5 Si6 71.1(7) . . . . ?
C25 Si5 O5 Si6 -174.9(7) . . . . ?
O5 Si6 O6 Cu1 100.2(7) . . . . ?
O12 Si6 O6 Cu1 -19.4(8) . . . . ?
C31 Si6 O6 Cu1 -138.7(8) . . . . ?
O5 Si6 O6 Rb1 -38.5(5) . . . . ?
O12 Si6 O6 Rb1 -158.0(4) . . . . ?
C31 Si6 O6 Rb1 82.7(7) . . . . ?
O1 Si1 O7 Cu1 47.5(6) . . . . ?
O12 Si1 O7 Cu1 164.9(5) 2_656 . . . ?
C1 Si1 O7 Cu1 -74.9(7) . . . . ?
O1 Si1 O7 Cu1 -170.2(5) . . . 2_656 ?
O12 Si1 O7 Cu1 -52.9(6) 2_656 . . 2_656 ?
C1 Si1 O7 Cu1 67.3(7) . . . 2_656 ?
O2 Si2 O8 Cu1 -91.5(7) . . . . ?
O1 Si2 O8 Cu1 28.9(8) . . . . ?
C7 Si2 O8 Cu1 145.6(6) . . . . ?
O2 Si2 O8 Rb1 32.8(5) . . . . ?
O1 Si2 O8 Rb1 153.2(4) . . . . ?
C7 Si2 O8 Rb1 -90.2(5) . . . . ?
O3 Si3 O9 Cu2 19.8(8) . . . . ?
O2 Si3 O9 Cu2 -98.7(7) . . . . ?
C13 Si3 O9 Cu2 139.0(8) . . . . ?
O3 Si3 O9 Rb2 158.5(4) . . . 2_656 ?
O2 Si3 O9 Rb2 39.9(5) . . . 2_656 ?
C13 Si3 O9 Rb2 -82.4(7) . . . 2_656 ?
O4 Si4 O10 Cu2 169.0(5) . . . . ?
O3 Si4 O10 Cu2 53.3(6) . . . . ?
C19 Si4 O10 Cu2 -67.6(8) . . . . ?
O4 Si4 O10 Cu2 -48.0(7) . . . 2_656 ?
O3 Si4 O10 Cu2 -163.8(5) . . . 2_656 ?
C19 Si4 O10 Cu2 75.4(9) . . . 2_656 ?
O5 Si5 O11 Cu2 91.8(7) . . . 2_656 ?
O4 Si5 O11 Cu2 -27.9(8) . . . 2_656 ?
C25 Si5 O11 Cu2 -145.6(7) . . . 2_656 ?
O5 Si5 O11 Rb2 -33.9(5) . . . . ?
O4 Si5 O11 Rb2 -153.7(4) . . . . ?
C25 Si5 O11 Rb2 88.6(6) . . . . ?
O6 Si6 O12 Si1 -12.5(8) . . . 2_656 ?
O5 Si6 O12 Si1 -135.7(6) . . . 2_656 ?
C31 Si6 O12 Si1 110.2(8) . . . 2_656 ?
O6 Si6 O12 Rb2 127.9(4) . . . . ?
O5 Si6 O12 Rb2 4.8(6) . . . . ?
C31 Si6 O12 Rb2 -109.3(7) . . . . ?
O7 Si1 C1 C6 163.8(11) . . . . ?
O1 Si1 C1 C6 40.8(14) . . . . ?
O12 Si1 C1 C6 -75.6(13) 2_656 . . . ?
O7 Si1 C1 C2 -23.5(15) . . . . ?
O1 Si1 C1 C2 -146.5(12) . . . . ?
O12 Si1 C1 C2 97.1(13) 2_656 . . . ?
Si1 C1 C2 C3 -170.1(11) . . . . ?
Si1 C1 C6 C5 170.7(12) . . . . ?
O8 Si2 C7 C8 -41.8(11) . . . . ?
O2 Si2 C7 C8 -167.3(9) . . . . ?
O1 Si2 C7 C8 76.8(11) . . . . ?
O8 Si2 C7 C12 140.5(10) . . . . ?
O2 Si2 C7 C12 15.0(12) . . . . ?
O1 Si2 C7 C12 -100.9(11) . . . . ?
C12 C7 C8 C9 -0.8(18) . . . . ?
Si2 C7 C8 C9 -178.7(9) . . . . ?
C7 C8 C9 C10 0.6(19) . . . . ?
C8 C9 C10 C11 -0.3(18) . . . . ?
C9 C10 C11 C12 0.2(18) . . . . ?
C8 C7 C12 C11 0.8(18) . . . . ?
Si2 C7 C12 C11 178.4(9) . . . . ?
C10 C11 C12 C7 -0.5(18) . . . . ?
O9 Si3 C13 C18 -64.0(16) . . . . ?
O3 Si3 C13 C18 57.0(16) . . . . ?
O2 Si3 C13 C18 170.4(14) . . . . ?
O9 Si3 C13 C14 117.3(15) . . . . ?
O3 Si3 C13 C14 -121.7(15) . . . . ?
O2 Si3 C13 C14 -8.4(17) . . . . ?
Si3 C13 C18 C17 -177.1(14) . . . . ?
O4 Si4 C19 C20 147.0(15) . . . . ?
O10 Si4 C19 C20 23.3(18) . . . . ?
O3 Si4 C19 C20 -98.8(16) . . . . ?
O4 Si4 C19 C24 -40.2(16) . . . . ?
O10 Si4 C19 C24 -163.9(13) . . . . ?
O3 Si4 C19 C24 74.0(15) . . . . ?
Si4 C19 C20 C21 171.8(14) . . . . ?
Si4 C19 C24 C23 -173.0(13) . . . . ?
O11 Si5 C25 C30 -137.6(12) . . . . ?
O5 Si5 C25 C30 -12.9(14) . . . . ?
O4 Si5 C25 C30 101.2(13) . . . . ?
O11 Si5 C25 C26 44.1(13) . . . . ?
O5 Si5 C25 C26 168.8(10) . . . . ?
O4 Si5 C25 C26 -77.1(12) . . . . ?
Si5 C25 C26 C27 178.3(11) . . . . ?
Si5 C25 C30 C29 -178.9(10) . . . . ?
O6 Si6 C31 C36 61.3(16) . . . . ?
O5 Si6 C31 C36 -174.1(14) . . . . ?
O12 Si6 C31 C36 -59.9(16) . . . . ?
O6 Si6 C31 C32 -121.5(15) . . . . ?
O5 Si6 C31 C32 3.1(18) . . . . ?
O12 Si6 C31 C32 117.3(16) . . . . ?
Si6 C31 C32 C33 178.9(13) . . . . ?
Si6 C31 C36 C35 175.0(14) . . . . ?
Rb2 O14 C39 C40 -149.6(14) 7_657 . . . ?
Rb2 O14 C39 C40 90.8(17) . . . . ?
Rb2 O14 C39 Rb2 -119.6(9) . . . 7_657 ?
